data_7716115
loop_
_publ_author_name
'Bourne, Connor'
'Dong, Huanhuan'
'McKain, Katharine'
'Mayer, Lena C.'
'McKay, Aidan P.'
'Cordes, David B.'
'Slawin, Alexandra M. Z.'
'Stasch, Andreas'

_publ_section_title
;
 Alkyl backbone variations in common &#x3b2;-diketiminate ligands and
 applications to <i>N</i>-heterocyclic silylene chemistry.
;
_journal_issue 23
_journal_name_full 'Dalton transactions (Cambridge, England : 2003)'
_journal_page_first 9887
_journal_page_last 9895
_journal_paper_doi 10.1039/d4dt01298d
_journal_volume 53
_journal_year 2024
_chemical_absolute_configuration unk
_chemical_formula_moiety 'C31 H44 N2 Si'
_chemical_formula_sum 'C31 H44 N2 Si'
_chemical_formula_weight 472.77
_space_group_crystal_system orthorhombic
_space_group_IT_number 43
_space_group_name_Hall 'F 2 -2d'
_space_group_name_H-M_alt 'F d d 2'
_atom_sites_solution_hydrogens geom
_atom_sites_solution_primary dual
_audit_creation_date 2024-04-01
_audit_creation_method
;
Olex2 1.5
(compiled 2024.02.16 svn.r378c4104 for OlexSys, GUI svn.r6928)
;
_audit_update_record
;
2024-04-30 deposited with the CCDC.	2024-05-21 downloaded from the CCDC.
;
_cell_angle_alpha 90
_cell_angle_beta 90
_cell_angle_gamma 90
_cell_formula_units_Z 8
_cell_length_a 42.4215(8)
_cell_length_b 15.2419(4)
_cell_length_c 8.7768(2)
_cell_measurement_reflns_used 9300
_cell_measurement_temperature 173
_cell_measurement_theta_max 29.4180
_cell_measurement_theta_min 2.7090
_cell_volume 5674.9(2)
_computing_cell_refinement 'CrysAlisPro 1.171.42.93a (Rigaku OD, 2023)'
_computing_data_collection 'CrysAlisPro 1.171.42.93a (Rigaku OD, 2023)'
_computing_data_reduction 'CrysAlisPro 1.171.42.93a (Rigaku OD, 2023)'
_computing_molecular_graphics 'Olex2 1.5 (Dolomanov et al., 2009)'
_computing_publication_material 'Olex2 1.5 (Dolomanov et al., 2009)'
_computing_structure_refinement 'SHELXL 2019/3 (Sheldrick, 2015)'
_computing_structure_solution 'SHELXT 2018/2 (Sheldrick, 2018)'
_diffrn_ambient_temperature 173
_diffrn_detector 'photon counting pixel array detector'
_diffrn_detector_area_resol_mean 5.8140
_diffrn_detector_type 'Dectris PILATUS P200K'
_diffrn_measured_fraction_theta_full 1.000
_diffrn_measured_fraction_theta_max 0.847
_diffrn_measurement_details
;
List of Runs (angles in degrees, time in seconds):

  # Type    Start    End  Width  t~exp~   \w     \q     \k     \f   Frames
#--------------------------------------------------------------------------
  1  \w    -85.00  91.70   0.38   12.00    --    4.40  45.00   0.00  465
  2  \w   -100.00  76.32   0.38   12.00    --  -11.10  45.00 150.00  464
  3  \w     52.00  77.08   0.38   12.00    --  -11.10  45.00  30.00   66
  4  \w    -15.00  48.08   0.38   12.00    --  -11.10  45.00  30.00  166
;
_diffrn_measurement_device 'AFC10: Fixed \c 3 circle'
_diffrn_measurement_device_type 'Rigaku XtaLAB P200K'
_diffrn_measurement_method 'shutterless scans'
_diffrn_measurement_specimen_support Loop
_diffrn_orient_matrix_type 'CrysAlisPro convention (1999,Acta A55,543-557)'
_diffrn_orient_matrix_UB_11 0.0005008500
_diffrn_orient_matrix_UB_12 -0.0222152500
_diffrn_orient_matrix_UB_13 -0.0709609000
_diffrn_orient_matrix_UB_21 -0.0166061000
_diffrn_orient_matrix_UB_22 0.0039220000
_diffrn_orient_matrix_UB_23 -0.0064338000
_diffrn_orient_matrix_UB_31 0.0018776500
_diffrn_orient_matrix_UB_32 0.0407098500
_diffrn_orient_matrix_UB_33 -0.0381191000
_diffrn_radiation_monochromator 'Rigaku Osmic Confocal Optical System'
_diffrn_radiation_probe x-ray
_diffrn_radiation_type 'Mo K\a'
_diffrn_radiation_wavelength 0.71073
_diffrn_reflns_av_R_equivalents 0.0186
_diffrn_reflns_av_unetI/netI 0.0141
_diffrn_reflns_Laue_measured_fraction_full 1.000
_diffrn_reflns_Laue_measured_fraction_max 0.847
_diffrn_reflns_limit_h_max 54
_diffrn_reflns_limit_h_min -58
_diffrn_reflns_limit_k_max 20
_diffrn_reflns_limit_k_min -17
_diffrn_reflns_limit_l_max 11
_diffrn_reflns_limit_l_min -9
_diffrn_reflns_number 15725
_diffrn_reflns_point_group_measured_fraction_full 1.000
_diffrn_reflns_point_group_measured_fraction_max 0.847
_diffrn_reflns_theta_full 25.242
_diffrn_reflns_theta_max 29.625
_diffrn_reflns_theta_min 1.920
_diffrn_source 'Rotating Anode'
_diffrn_source_type 'Rigaku FR-X'
_exptl_absorpt_coefficient_mu 0.103
_exptl_absorpt_correction_T_max 1.00000
_exptl_absorpt_correction_T_min 0.97040
_exptl_absorpt_correction_type multi-scan
_exptl_absorpt_process_details
;
CrysAlisPro 1.171.42.93a (Rigaku Oxford Diffraction, 2023)
Empirical absorption correction using spherical harmonics,
implemented in SCALE3 ABSPACK scaling algorithm.
;
_exptl_crystal_colour yellow
_exptl_crystal_colour_primary yellow
_exptl_crystal_density_diffrn 1.107
_exptl_crystal_description prism
_exptl_crystal_F_000 2064
_exptl_crystal_size_max 0.2
_exptl_crystal_size_mid 0.12
_exptl_crystal_size_min 0.09
_refine_diff_density_max 0.170
_refine_diff_density_min -0.171
_refine_diff_density_rms 0.028
_refine_ls_abs_structure_details
;
 Refined as an inversion twin.
;
_refine_ls_abs_structure_Flack 0.46(12)
_refine_ls_extinction_method none
_refine_ls_goodness_of_fit_ref 1.047
_refine_ls_hydrogen_treatment constr
_refine_ls_matrix_type full
_refine_ls_number_parameters 165
_refine_ls_number_reflns 2949
_refine_ls_number_restraints 1
_refine_ls_restrained_S_all 1.046
_refine_ls_R_factor_all 0.0280
_refine_ls_R_factor_gt 0.0268
_refine_ls_shift/su_max 0.001
_refine_ls_shift/su_mean 0.000
_refine_ls_structure_factor_coef Fsqd
_refine_ls_weighting_details 'w=1/[\s^2^(Fo^2^)+(0.0421P)^2^+2.6487P] where P=(Fo^2^+2Fc^2^)/3'
_refine_ls_weighting_scheme calc
_refine_ls_wR_factor_gt 0.0698
_refine_ls_wR_factor_ref 0.0702
_reflns_Friedel_coverage 0.641
_reflns_Friedel_fraction_full 0.834
_reflns_Friedel_fraction_max 0.614
_reflns_number_gt 2857
_reflns_number_total 2949
_reflns_threshold_expression 'I > 2\s(I)'
_cod_data_source_file d4dt01298d2.cif
_cod_data_source_block hdas65
_cod_depositor_comments
;
The following automatic conversions were performed:

data item '_diffrn_radiation_probe' value 'X-ray' was changed to
'x-ray' in accordance with the
/home/data/users/saulius/crontab/automatic-downloads/rss-feeds/RSC/lib/dictionaries/cif_core.dic
dictionary named 'cif_core.dic' version 2.4.2 last updated on
2011-04-26.

Automatic conversion script
Id: cif_fix_values 8170 2020-07-09 18:12:32Z antanas 

 Adding full bibliography for 7716105--7716116.cif.
;
_cod_database_code 7716115
_shelx_shelxl_version_number 2019/3
_shelx_space_group_comment
;
The symmetry employed for this shelxl refinement is uniquely defined
by the following loop, which should always be used as a source of
symmetry information in preference to the above space-group names.
They are only intended as comments.
;
_shelx_estimated_absorpt_t_max 0.991
_shelx_estimated_absorpt_t_min 0.980
_olex2_refinement_description
;
1. Twinned data refinement
 Scales: 0.54(12)
 0.46(12)
2. Fixed Uiso
 At 1.2 times of:
  All C(H) groups, All C(H,H) groups
 At 1.5 times of:
  All C(H,H,H) groups, All C(H,H,H,H,H,H) groups
3. Uiso/Uaniso restraints and constraints
Uanis(C16B) = Uanis(C16A)
4. Others
 Sof(H17D)=Sof(H17E)=Sof(H17F)=1-FVAR(1)
 Sof(H17A)=Sof(H17B)=Sof(H17C)=FVAR(1)
 Fixed Sof: C16A(0.5) H16A(0.5) H16B(0.5) C16B(0.5) H16C(0.5)
5.a Ternary CH refined with riding coordinates:
 C13(H13), C10(H10)
5.b Secondary CH2 refined with riding coordinates:
 C16A(H16A,H16B)
5.c Aromatic/amide H refined with riding coordinates:
 C6(H6), C3(H3), C8(H8), C7(H7), C16B(H16C)
5.d Idealised Me refined as rotating group:
 C17(H17A,H17B,H17C), C17(H17D,H17E,H17F), C11(H11A,H11B,H11C), C12(H12A,H12B,
 H12C), C15(H15A,H15B,H15C), C14(H14A,H14B,H14C)
;

loop_
_space_group_symop_operation_xyz
'x, y, z'
'-x, -y, z'
'x+1/4, -y+1/4, z+1/4'
'-x+1/4, y+1/4, z+1/4'
'x, y+1/2, z+1/2'
'-x, -y+1/2, z+1/2'
'x+1/4, -y+3/4, z+3/4'
'-x+1/4, y+3/4, z+3/4'
'x+1/2, y, z+1/2'
'-x+1/2, -y, z+1/2'
'x+3/4, -y+1/4, z+3/4'
'-x+3/4, y+1/4, z+3/4'
'x+1/2, y+1/2, z'
'-x+1/2, -y+1/2, z'
'x+3/4, -y+3/4, z+1/4'
'-x+3/4, y+3/4, z+1/4'

loop_
_atom_site_label
_atom_site_type_symbol
_atom_site_fract_x
_atom_site_fract_y
_atom_site_fract_z
_atom_site_U_iso_or_equiv
_atom_site_adp_type
_atom_site_occupancy
_atom_site_site_symmetry_order
_atom_site_calc_flag
_atom_site_refinement_flags_posn
_atom_site_refinement_flags_adp
_atom_site_refinement_flags_occupancy
_atom_site_disorder_assembly
_atom_site_disorder_group
Si1 Si 0.500000 0.500000 0.70628(7) 0.02549(15) Uani 1 2 d S T P . .
N1 N 0.47157(3) 0.53554(8) 0.57814(14) 0.0217(3) Uani 1 1 d . . . . .
C4 C 0.44267(3) 0.56501(10) 0.65182(18) 0.0224(3) Uani 1 1 d . . . . .
C5 C 0.44085(3) 0.65000(10) 0.71155(17) 0.0252(3) Uani 1 1 d . . . . .
C2 C 0.47330(3) 0.53654(10) 0.41706(17) 0.0213(3) Uani 1 1 d . . . . .
C13 C 0.41864(4) 0.41424(11) 0.5966(2) 0.0310(4) Uani 1 1 d . . . . .
H13 H 0.435787 0.414047 0.518422 0.037 Uiso 1 1 calc R U . . .
C9 C 0.41767(3) 0.50527(10) 0.66790(17) 0.0253(3) Uani 1 1 d . . . . .
C6 C 0.41397(4) 0.67239(12) 0.7946(2) 0.0325(4) Uani 1 1 d . . . . .
H6 H 0.412350 0.729499 0.837205 0.039 Uiso 1 1 calc R U . . .
C10 C 0.46668(4) 0.71806(11) 0.6894(2) 0.0302(3) Uani 1 1 d . . . . .
H10 H 0.482052 0.694428 0.613332 0.036 Uiso 1 1 calc R U . . .
C3 C 0.500000 0.500000 0.3476(2) 0.0226(4) Uani 1 2 d S T P B .
H3 H 0.499999 0.499996 0.239322 0.027 Uiso 1 2 calc R U P . .
C17 C 0.44854(4) 0.57588(14) 0.1609(2) 0.0410(4) Uani 1 1 d . . . . .
H17A H 0.470531 0.584045 0.129707 0.061 Uiso 0.47(5) 1 calc R U P A 1
H17B H 0.435646 0.623565 0.119336 0.061 Uiso 0.47(5) 1 calc R U P A 1
H17C H 0.440800 0.519566 0.122072 0.061 Uiso 0.47(5) 1 calc R U P A 1
H17D H 0.426868 0.586586 0.126987 0.061 Uiso 0.53(5) 1 calc R U P A 2
H17E H 0.456006 0.520068 0.118753 0.061 Uiso 0.53(5) 1 calc R U P A 2
H17F H 0.462171 0.623584 0.125307 0.061 Uiso 0.53(5) 1 calc R U P A 2
C8 C 0.39141(3) 0.53087(12) 0.7530(2) 0.0321(4) Uani 1 1 d . . . . .
H8 H 0.374513 0.490822 0.767479 0.039 Uiso 1 1 calc R U . . .
C11 C 0.48442(5) 0.73511(13) 0.8378(2) 0.0443(5) Uani 1 1 d . . . . .
H11A H 0.469926 0.759911 0.913276 0.066 Uiso 1 1 calc R U . . .
H11B H 0.501648 0.776558 0.818927 0.066 Uiso 1 1 calc R U . . .
H11C H 0.493084 0.679800 0.876360 0.066 Uiso 1 1 calc R U . . .
C7 C 0.38970(4) 0.61341(13) 0.8161(2) 0.0355(4) Uani 1 1 d . . . . .
H7 H 0.371799 0.629786 0.874563 0.043 Uiso 1 1 calc R U . . .
C12 C 0.45346(5) 0.80436(13) 0.6269(3) 0.0454(5) Uani 1 1 d . . . . .
H12A H 0.441449 0.792693 0.533728 0.068 Uiso 1 1 calc R U . . .
H12B H 0.470884 0.844460 0.603904 0.068 Uiso 1 1 calc R U . . .
H12C H 0.439601 0.831152 0.703158 0.068 Uiso 1 1 calc R U . . .
C15 C 0.38767(4) 0.39321(15) 0.5153(3) 0.0594(7) Uani 1 1 d . . . . .
H15A H 0.370637 0.389024 0.590429 0.089 Uiso 1 1 calc R U . . .
H15B H 0.389683 0.337234 0.461267 0.089 Uiso 1 1 calc R U . . .
H15C H 0.382828 0.439896 0.442205 0.089 Uiso 1 1 calc R U . . .
C14 C 0.42658(6) 0.34471(14) 0.7145(3) 0.0574(6) Uani 1 1 d . . . . .
H14A H 0.447246 0.357423 0.759274 0.086 Uiso 1 1 calc R U . . .
H14B H 0.427089 0.286928 0.665634 0.086 Uiso 1 1 calc R U . . .
H14C H 0.410518 0.344929 0.794808 0.086 Uiso 1 1 calc R U . . .
C16A C 0.4464(6) 0.5766(12) 0.335(3) 0.0283(14) Uani 0.5 1 d . . P B 1
H16A H 0.444313 0.638217 0.368989 0.034 Uiso 0.5 1 calc R U P B 1
H16B H 0.426948 0.545374 0.365207 0.034 Uiso 0.5 1 calc R U P B 1
C16B C 0.4494(6) 0.5719(12) 0.330(3) 0.0283(14) Uani 0.5 1 d . . P B 2
H16C H 0.431904 0.596009 0.382516 0.034 Uiso 0.5 1 calc R U P B 2

loop_
_atom_site_aniso_label
_atom_site_aniso_U_11
_atom_site_aniso_U_22
_atom_site_aniso_U_33
_atom_site_aniso_U_23
_atom_site_aniso_U_13
_atom_site_aniso_U_12
Si1 0.0171(2) 0.0392(3) 0.0202(3) 0.000 0.000 0.0063(2)
N1 0.0136(5) 0.0297(6) 0.0217(6) 0.0003(5) 0.0013(4) 0.0026(5)
C4 0.0153(6) 0.0328(7) 0.0191(6) 0.0017(6) 0.0006(5) 0.0049(6)
C5 0.0202(6) 0.0336(8) 0.0219(7) -0.0007(6) -0.0023(6) 0.0020(6)
C2 0.0176(6) 0.0241(7) 0.0221(7) 0.0018(6) 0.0000(5) -0.0013(5)
C13 0.0226(7) 0.0307(8) 0.0397(10) 0.0002(7) 0.0069(6) -0.0024(6)
C9 0.0191(6) 0.0331(8) 0.0236(9) 0.0020(6) 0.0007(5) 0.0029(6)
C6 0.0275(7) 0.0391(8) 0.0309(9) -0.0089(7) 0.0018(7) 0.0065(7)
C10 0.0276(7) 0.0315(7) 0.0314(9) -0.0028(7) 0.0013(6) -0.0009(6)
C3 0.0217(9) 0.0265(10) 0.0196(10) 0.000 0.000 -0.0004(8)
C17 0.0372(9) 0.0586(11) 0.0271(9) 0.0067(9) -0.0046(7) 0.0151(8)
C8 0.0189(6) 0.0452(9) 0.0322(9) -0.0016(8) 0.0045(6) -0.0027(6)
C11 0.0415(10) 0.0472(10) 0.0441(11) -0.0025(9) -0.0105(8) -0.0112(9)
C7 0.0219(6) 0.0544(10) 0.0303(9) -0.0068(8) 0.0082(6) 0.0060(7)
C12 0.0456(10) 0.0397(10) 0.0508(13) 0.0099(9) 0.0021(9) 0.0027(8)
C15 0.0340(10) 0.0541(12) 0.0900(18) -0.0356(13) -0.0093(10) 0.0008(9)
C14 0.0634(13) 0.0421(10) 0.0669(16) 0.0170(11) 0.0128(12) 0.0061(10)
C16A 0.022(3) 0.0366(14) 0.0260(16) 0.0036(13) 0.002(2) 0.007(2)
C16B 0.022(3) 0.0366(14) 0.0260(16) 0.0036(13) 0.002(2) 0.007(2)

loop_
_atom_type_symbol
_atom_type_description
_atom_type_scat_dispersion_real
_atom_type_scat_dispersion_imag
_atom_type_scat_source
C C 0.0033 0.0016 'International Tables Vol C Tables 4.2.6.8 and 6.1.1.4'
H H 0.0000 0.0000 'International Tables Vol C Tables 4.2.6.8 and 6.1.1.4'
N N 0.0061 0.0033 'International Tables Vol C Tables 4.2.6.8 and 6.1.1.4'
Si Si 0.0817 0.0704 'International Tables Vol C Tables 4.2.6.8 and 6.1.1.4'

loop_
_geom_angle_atom_site_label_1
_geom_angle_atom_site_label_2
_geom_angle_atom_site_label_3
_geom_angle
_geom_angle_site_symmetry_1
_geom_angle_site_symmetry_3
_geom_angle_publ_flag
N1 Si1 N1 99.23(8) 2_665 . ?
C4 N1 Si1 113.15(10) . . ?
C2 N1 Si1 127.90(9) . . ?
C2 N1 C4 118.92(12) . . ?
C5 C4 N1 119.88(13) . . ?
C5 C4 C9 121.35(13) . . ?
C9 C4 N1 118.68(13) . . ?
C4 C5 C10 122.90(13) . . ?
C6 C5 C4 117.85(14) . . ?
C6 C5 C10 119.25(14) . . ?
N1 C2 C16A 116.8(11) . . ?
C3 C2 N1 118.17(13) . . ?
C3 C2 C16A 125.0(11) . . ?
C16B C2 N1 121.4(11) . . ?
C16B C2 C3 120.4(11) . . ?
C9 C13 H13 107.7 . . ?
C9 C13 C15 111.06(14) . . ?
C15 C13 H13 107.7 . . ?
C14 C13 H13 107.7 . . ?
C14 C13 C9 111.20(16) . . ?
C14 C13 C15 111.23(18) . . ?
C4 C9 C13 121.92(13) . . ?
C8 C9 C4 118.35(15) . . ?
C8 C9 C13 119.73(14) . . ?
C5 C6 H6 119.3 . . ?
C7 C6 C5 121.45(16) . . ?
C7 C6 H6 119.3 . . ?
C5 C10 H10 108.0 . . ?
C5 C10 C11 111.22(14) . . ?
C5 C10 C12 111.57(13) . . ?
C11 C10 H10 108.0 . . ?
C11 C10 C12 109.86(16) . . ?
C12 C10 H10 108.0 . . ?
C2 C3 C2 128.4(2) . 2_665 ?
C2 C3 H3 115.8 2_665 . ?
C2 C3 H3 115.8 . . ?
H17A C17 H17B 109.5 . . ?
H17A C17 H17C 109.5 . . ?
H17B C17 H17C 109.5 . . ?
H17D C17 H17E 109.5 . . ?
H17D C17 H17F 109.5 . . ?
H17E C17 H17F 109.5 . . ?
C16A C17 H17A 109.5 . . ?
C16A C17 H17B 109.5 . . ?
C16A C17 H17C 109.5 . . ?
C16B C17 H17D 109.5 . . ?
C16B C17 H17E 109.5 . . ?
C16B C17 H17F 109.5 . . ?
C9 C8 H8 119.6 . . ?
C7 C8 C9 120.82(15) . . ?
C7 C8 H8 119.6 . . ?
C10 C11 H11A 109.5 . . ?
C10 C11 H11B 109.5 . . ?
C10 C11 H11C 109.5 . . ?
H11A C11 H11B 109.5 . . ?
H11A C11 H11C 109.5 . . ?
H11B C11 H11C 109.5 . . ?
C6 C7 H7 120.0 . . ?
C8 C7 C6 120.08(14) . . ?
C8 C7 H7 120.0 . . ?
C10 C12 H12A 109.5 . . ?
C10 C12 H12B 109.5 . . ?
C10 C12 H12C 109.5 . . ?
H12A C12 H12B 109.5 . . ?
H12A C12 H12C 109.5 . . ?
H12B C12 H12C 109.5 . . ?
C13 C15 H15A 109.5 . . ?
C13 C15 H15B 109.5 . . ?
C13 C15 H15C 109.5 . . ?
H15A C15 H15B 109.5 . . ?
H15A C15 H15C 109.5 . . ?
H15B C15 H15C 109.5 . . ?
C13 C14 H14A 109.5 . . ?
C13 C14 H14B 109.5 . . ?
C13 C14 H14C 109.5 . . ?
H14A C14 H14B 109.5 . . ?
H14A C14 H14C 109.5 . . ?
H14B C14 H14C 109.5 . . ?
C2 C16A C17 116.0(17) . . ?
C2 C16A H16A 108.3 . . ?
C2 C16A H16B 108.3 . . ?
C17 C16A H16A 108.3 . . ?
C17 C16A H16B 108.3 . . ?
H16A C16A H16B 107.4 . . ?
C2 C16B C17 126.1(19) . . ?
C2 C16B H16C 116.9 . . ?
C17 C16B H16C 116.9 . . ?

loop_
_geom_bond_atom_site_label_1
_geom_bond_atom_site_label_2
_geom_bond_distance
_geom_bond_site_symmetry_2
_geom_bond_publ_flag
Si1 N1 1.7357(12) 2_665 ?
Si1 N1 1.7358(12) . ?
N1 C4 1.4568(17) . ?
N1 C2 1.4157(19) . ?
C4 C5 1.400(2) . ?
C4 C9 1.405(2) . ?
C5 C6 1.395(2) . ?
C5 C10 1.522(2) . ?
C2 C3 1.4018(17) . ?
C2 C16A 1.48(2) . ?
C2 C16B 1.38(3) . ?
C13 H13 1.0000 . ?
C13 C9 1.523(2) . ?
C13 C15 1.529(2) . ?
C13 C14 1.519(3) . ?
C9 C8 1.397(2) . ?
C6 H6 0.9500 . ?
C6 C7 1.380(3) . ?
C10 H10 1.0000 . ?
C10 C11 1.527(3) . ?
C10 C12 1.531(3) . ?
C3 H3 0.9500 . ?
C17 H17A 0.9800 . ?
C17 H17B 0.9800 . ?
C17 H17C 0.9800 . ?
C17 H17D 0.9800 . ?
C17 H17E 0.9800 . ?
C17 H17F 0.9800 . ?
C17 C16A 1.53(3) . ?
C17 C16B 1.48(3) . ?
C8 H8 0.9500 . ?
C8 C7 1.377(3) . ?
C11 H11A 0.9800 . ?
C11 H11B 0.9800 . ?
C11 H11C 0.9800 . ?
C7 H7 0.9500 . ?
C12 H12A 0.9800 . ?
C12 H12B 0.9800 . ?
C12 H12C 0.9800 . ?
C15 H15A 0.9800 . ?
C15 H15B 0.9800 . ?
C15 H15C 0.9800 . ?
C14 H14A 0.9800 . ?
C14 H14B 0.9800 . ?
C14 H14C 0.9800 . ?
C16A H16A 0.9900 . ?
C16A H16B 0.9900 . ?
C16B H16C 0.9500 . ?

loop_
_geom_torsion_atom_site_label_1
_geom_torsion_atom_site_label_2
_geom_torsion_atom_site_label_3
_geom_torsion_atom_site_label_4
_geom_torsion
_geom_torsion_site_symmetry_1
_geom_torsion_site_symmetry_2
_geom_torsion_site_symmetry_3
_geom_torsion_site_symmetry_4
_geom_torsion_publ_flag
Si1 N1 C4 C5 81.97(15) . . . . ?
Si1 N1 C4 C9 -94.88(14) . . . . ?
Si1 N1 C2 C3 4.39(19) . . . . ?
Si1 N1 C2 C16A -175.6(8) . . . . ?
Si1 N1 C2 C16B -176.0(8) . . . . ?
N1 Si1 N1 C4 176.05(12) 2_665 . . . ?
N1 Si1 N1 C2 -2.26(10) 2_665 . . . ?
N1 C4 C5 C6 -173.61(14) . . . . ?
N1 C4 C5 C10 6.5(2) . . . . ?
N1 C4 C9 C13 -6.4(2) . . . . ?
N1 C4 C9 C8 173.17(14) . . . . ?
N1 C2 C3 C2 -2.13(9) . . . 2_665 ?
N1 C2 C16A C17 -179.2(7) . . . . ?
N1 C2 C16B C17 -179.4(9) . . . . ?
C4 N1 C2 C3 -173.83(11) . . . . ?
C4 N1 C2 C16A 6.2(8) . . . . ?
C4 N1 C2 C16B 5.8(8) . . . . ?
C4 C5 C6 C7 -0.8(2) . . . . ?
C4 C5 C10 C11 -108.88(18) . . . . ?
C4 C5 C10 C12 128.07(17) . . . . ?
C4 C9 C8 C7 1.7(2) . . . . ?
C5 C4 C9 C13 176.82(15) . . . . ?
C5 C4 C9 C8 -3.6(2) . . . . ?
C5 C6 C7 C8 -1.1(3) . . . . ?
C2 N1 C4 C5 -99.55(17) . . . . ?
C2 N1 C4 C9 83.60(18) . . . . ?
C13 C9 C8 C7 -178.74(16) . . . . ?
C9 C4 C5 C6 3.2(2) . . . . ?
C9 C4 C5 C10 -176.71(14) . . . . ?
C9 C8 C7 C6 0.6(3) . . . . ?
C6 C5 C10 C11 71.26(19) . . . . ?
C6 C5 C10 C12 -51.8(2) . . . . ?
C10 C5 C6 C7 179.11(16) . . . . ?
C3 C2 C16A C17 0.8(15) . . . . ?
C3 C2 C16B C17 0.2(17) . . . . ?
C15 C13 C9 C4 -133.74(18) . . . . ?
C15 C13 C9 C8 46.7(2) . . . . ?
C14 C13 C9 C4 101.81(18) . . . . ?
C14 C13 C9 C8 -77.7(2) . . . . ?
C16A C2 C3 C2 177.9(8) . . . 2_665 ?
C16B C2 C3 C2 178.2(8) . . . 2_665 ?

loop_
_twin_individual_id
_twin_individual_mass_fraction_refined
1 0.54(12)
2 0.46(12)
